data_2205593
loop_
_publ_author_name
'Andrade, L. C. R.'
'Paix\~ao, J. A.'
'de Almeida, M. J. M.'
'Tavares da Silva, E. J.'
'Fernandes Roleira, F. M.'

_publ_section_title
;
 17-Oxo-5\b-hydroxyandrostan-3\b-yl acetate
;
_journal_issue 4
_journal_name_full 'Acta Crystallographica Section E'
_journal_page_first o1144
_journal_page_last o1146
_journal_paper_doi 10.1107/S1600536805008895
_journal_volume 61
_journal_year 2005
_chemical_formula_iupac 'C21 H32 O4'
_chemical_formula_moiety 'C21 H32 O4'
_chemical_formula_sum 'C21 H32 O4'
_chemical_formula_weight 348.47
_chemical_name_systematic
;
17-Oxo-5\b-hydroxyandrostan-3\b-yl acetate
;
_space_group_IT_number 1
_symmetry_cell_setting triclinic
_symmetry_space_group_name_Hall 'P 1'
_symmetry_space_group_name_H-M 'P 1'
_atom_sites_solution_hydrogens geom
_atom_sites_solution_primary direct
_atom_sites_solution_secondary difmap
_audit_creation_method SHELXL97
_cell_angle_alpha 84.415(12)
_cell_angle_beta 89.480(8)
_cell_angle_gamma 74.529(19)
_cell_formula_units_Z 2
_cell_length_a 7.6386(9)
_cell_length_b 8.259(2)
_cell_length_c 15.7610(12)
_cell_measurement_reflns_used 25
_cell_measurement_temperature 292(2)
_cell_measurement_theta_max 28.74
_cell_measurement_theta_min 21.96
_cell_volume 953.6(3)
_computing_cell_refinement 'CAD-4 Software'
_computing_data_collection 'CAD-4 Software (Enraf--Nonius, 1989)'
_computing_data_reduction 'HELENA (Spek, 1997)'
_computing_molecular_graphics 'ORTEPII (Johnson,1976)'
_computing_publication_material SHELXL97
_computing_structure_refinement 'SHELXL97 (Sheldrick, 1997)'
_computing_structure_solution 'SHELXS97 (Sheldrick, 1997)'
_diffrn_ambient_temperature 292(2)
_diffrn_measured_fraction_theta_full 1.000
_diffrn_measured_fraction_theta_max 1.000
_diffrn_measurement_device_type 'Enraf--Nonius MACH3'
_diffrn_measurement_method 'profile data from \w'
_diffrn_radiation_monochromator graphite
_diffrn_radiation_source 'fine-focus sealed tube'
_diffrn_radiation_type CuK\a
_diffrn_radiation_wavelength 1.54180
_diffrn_reflns_av_R_equivalents 0.0158
_diffrn_reflns_av_sigmaI/netI 0.0166
_diffrn_reflns_limit_h_max 9
_diffrn_reflns_limit_h_min -9
_diffrn_reflns_limit_k_max 10
_diffrn_reflns_limit_k_min -10
_diffrn_reflns_limit_l_max 19
_diffrn_reflns_limit_l_min -19
_diffrn_reflns_number 7274
_diffrn_reflns_theta_full 71.78
_diffrn_reflns_theta_max 71.78
_diffrn_reflns_theta_min 5.58
_diffrn_standards_decay_% 10.7
_diffrn_standards_interval_time 180
_diffrn_standards_number 3
_exptl_absorpt_coefficient_mu 0.655
_exptl_absorpt_correction_T_max 0.951
_exptl_absorpt_correction_T_min 0.869
_exptl_absorpt_correction_type '\y scan'
_exptl_absorpt_process_details '(North <i>et al.</i>, 1968)'
_exptl_crystal_colour colourless
_exptl_crystal_density_diffrn 1.214
_exptl_crystal_density_meas ?
_exptl_crystal_density_method .
_exptl_crystal_description prism
_exptl_crystal_F_000 380
_exptl_crystal_size_max 0.20
_exptl_crystal_size_mid 0.20
_exptl_crystal_size_min 0.07
_refine_diff_density_max 0.145
_refine_diff_density_min -0.158
_refine_ls_extinction_method none
_refine_ls_goodness_of_fit_ref 1.057
_refine_ls_hydrogen_treatment mixed
_refine_ls_matrix_type full
_refine_ls_number_parameters 463
_refine_ls_number_reflns 3750
_refine_ls_number_restraints 3
_refine_ls_restrained_S_all 1.056
_refine_ls_R_factor_all 0.0358
_refine_ls_R_factor_gt 0.0324
_refine_ls_shift/su_max 0.000
_refine_ls_shift/su_mean 0.000
_refine_ls_structure_factor_coef Fsqd
_refine_ls_weighting_details 'calc w = 1/[\s^2^(Fo^2^)+(0.0556P)^2^+0.0858P] where P = (Fo^2^+2Fc^2^)/3'
_refine_ls_weighting_scheme calc
_refine_ls_wR_factor_gt 0.0882
_refine_ls_wR_factor_ref 0.0920
_reflns_number_gt 3510
_reflns_number_total 3750
_reflns_threshold_expression I>2\s(I)
_cod_data_source_file sj6059.cif
_cod_data_source_block I
_cod_database_code 2205593
_cod_database_fobs_code 2205593

loop_
_symmetry_equiv_pos_as_xyz
'x, y, z'

loop_
_atom_site_label
_atom_site_fract_x
_atom_site_fract_y
_atom_site_fract_z
_atom_site_U_iso_or_equiv
_atom_site_adp_type
_atom_site_calc_flag
_atom_site_refinement_flags
_atom_site_occupancy
_atom_site_type_symbol
O3 0.4882(2) 1.34201(19) 0.22603(11) 0.0528(4) Uani d . 1 O
O5 0.46439(19) 1.00218(19) 0.26898(9) 0.0446(3) Uani d . 1 O
H5 0.497(4) 0.907(4) 0.305(2) 0.067 Uiso d . 1 H
O17 0.9968(3) 0.6114(3) -0.20569(12) 0.0816(6) Uani d . 1 O
O20 0.1997(3) 1.4826(3) 0.19830(14) 0.0764(6) Uani d . 1 O
C1 0.7909(3) 1.0620(3) 0.18350(14) 0.0465(5) Uani d . 1 C
H1A 0.7718 1.0828 0.2428 0.056 Uiso calc R 1 H
H1B 0.9209 1.0281 0.1746 0.056 Uiso calc R 1 H
C2 0.7087(3) 1.2246(3) 0.12784(17) 0.0540(5) Uani d . 1 C
H2A 0.7652 1.3110 0.1419 0.065 Uiso calc R 1 H
H2B 0.7322 1.2065 0.0684 0.065 Uiso calc R 1 H
C3 0.5060(3) 1.2837(3) 0.14074(14) 0.0472(5) Uani d . 1 C
H3 0.4536 1.3795 0.0986 0.057 Uiso calc R 1 H
C4 0.4127(3) 1.1452(2) 0.13186(12) 0.0391(4) Uani d . 1 C
H4A 0.4080 1.1288 0.0719 0.047 Uiso calc R 1 H
H4B 0.2885 1.1836 0.1506 0.047 Uiso calc R 1 H
C5 0.5009(2) 0.9743(2) 0.18122(11) 0.0341(4) Uani d . 1 C
C6 0.4084(3) 0.8414(3) 0.15775(14) 0.0432(4) Uani d . 1 C
H6A 0.4467 0.7424 0.1985 0.052 Uiso calc R 1 H
H6B 0.2780 0.8858 0.1626 0.052 Uiso calc R 1 H
C7 0.4494(3) 0.7880(3) 0.06813(14) 0.0434(4) Uani d . 1 C
H7A 0.3934 0.8820 0.0267 0.052 Uiso calc R 1 H
H7B 0.3962 0.6961 0.0601 0.052 Uiso calc R 1 H
C8 0.6530(3) 0.7314(2) 0.05216(12) 0.0349(4) Uani d . 1 C
H8 0.7069 0.6289 0.0899 0.042 Uiso calc R 1 H
C9 0.7428(2) 0.8712(2) 0.07181(11) 0.0328(4) Uani d . 1 C
H9 0.6797 0.9727 0.0354 0.039 Uiso calc R 1 H
C10 0.7110(2) 0.9166(2) 0.16558(11) 0.0334(4) Uani d . 1 C
C11 0.9450(3) 0.8326(3) 0.04707(12) 0.0403(4) Uani d . 1 C
H11A 0.9884 0.9310 0.0535 0.048 Uiso calc R 1 H
H11B 1.0150 0.7404 0.0861 0.048 Uiso calc R 1 H
C12 0.9780(3) 0.7849(3) -0.04497(13) 0.0451(5) Uani d . 1 C
H12A 0.9234 0.8820 -0.0849 0.054 Uiso calc R 1 H
H12B 1.1075 0.7510 -0.0552 0.054 Uiso calc R 1 H
C13 0.8962(3) 0.6412(3) -0.05890(12) 0.0427(4) Uani d . 1 C
C14 0.6922(3) 0.6945(2) -0.03997(12) 0.0398(4) Uani d . 1 C
H14 0.6426 0.8018 -0.0748 0.048 Uiso calc R 1 H
C15 0.6139(4) 0.5643(3) -0.07893(16) 0.0553(6) Uani d . 1 C
H15A 0.4850 0.6091 -0.0916 0.066 Uiso calc R 1 H
H15B 0.6333 0.4609 -0.0411 0.066 Uiso calc R 1 H
C16 0.7237(4) 0.5345(3) -0.16113(15) 0.0620(6) Uani d . 1 C
H16A 0.7589 0.4153 -0.1693 0.074 Uiso calc R 1 H
H16B 0.6516 0.5959 -0.2102 0.074 Uiso calc R 1 H
C17 0.8896(4) 0.5972(3) -0.15051(14) 0.0547(6) Uani d . 1 C
C18 1.0013(3) 0.4746(3) -0.00730(15) 0.0541(5) Uani d . 1 C
H18A 1.1245 0.4429 -0.0262 0.081 Uiso calc R 1 H
H18B 0.9441 0.3870 -0.0160 0.081 Uiso calc R 1 H
H18C 1.0003 0.4908 0.0522 0.081 Uiso calc R 1 H
C19 0.8014(3) 0.7646(3) 0.22918(13) 0.0508(5) Uani d . 1 C
H19A 0.9275 0.7240 0.2159 0.076 Uiso calc R 1 H
H19B 0.7424 0.6764 0.2254 0.076 Uiso calc R 1 H
H19C 0.7908 0.7984 0.2860 0.076 Uiso calc R 1 H
C20 0.3265(3) 1.4379(3) 0.24653(16) 0.0515(5) Uani d . 1 C
C21 0.3284(4) 1.4805(4) 0.33669(18) 0.0672(7) Uani d . 1 C
H21A 0.2079 1.5391 0.3520 0.101 Uiso calc R 1 H
H21B 0.4084 1.5512 0.3418 0.101 Uiso calc R 1 H
H21C 0.3702 1.3785 0.3740 0.101 Uiso calc R 1 H
O3' 0.8692(2) 0.4515(2) 0.45722(10) 0.0596(4) Uani d . 1 O
O5' 0.5725(2) 0.72854(19) 0.41167(8) 0.0419(3) Uani d . 1 O
H5' 0.670(4) 0.657(4) 0.4025(19) 0.063 Uiso d . 1 H
O17' 0.4767(3) 1.1935(3) 0.90350(11) 0.0669(5) Uani d . 1 O
O20' 1.0660(5) 0.2129(4) 0.50245(18) 0.1264(13) Uani d . 1 O
C1' 0.8652(3) 0.7953(3) 0.51445(12) 0.0414(4) Uani d . 1 C
H1'1 0.8863 0.7847 0.4542 0.050 Uiso calc R 1 H
H1'2 0.9320 0.8716 0.5319 0.050 Uiso calc R 1 H
C2' 0.9410(3) 0.6226(3) 0.56373(14) 0.0515(5) Uani d . 1 C
H2'1 1.0672 0.5785 0.5489 0.062 Uiso calc R 1 H
H2'2 0.9369 0.6351 0.6243 0.062 Uiso calc R 1 H
C3' 0.8366(3) 0.4983(3) 0.54517(14) 0.0520(5) Uani d . 1 C
H3' 0.8755 0.3968 0.5854 0.062 Uiso calc R 1 H
C4' 0.6334(3) 0.5716(3) 0.55105(13) 0.0459(5) Uani d . 1 C
H4'1 0.6031 0.5793 0.6107 0.055 Uiso calc R 1 H
H4'2 0.5733 0.4936 0.5298 0.055 Uiso calc R 1 H
C5' 0.5565(2) 0.7456(2) 0.50244(11) 0.0352(4) Uani d . 1 C
C6' 0.3534(3) 0.8085(3) 0.51729(15) 0.0475(5) Uani d . 1 C
H6'1 0.2951 0.7227 0.5043 0.057 Uiso calc R 1 H
H6'2 0.3032 0.9087 0.4786 0.057 Uiso calc R 1 H
C7' 0.3104(3) 0.8502(3) 0.60849(14) 0.0471(5) Uani d . 1 C
H7'1 0.3466 0.7474 0.6469 0.057 Uiso calc R 1 H
H7'2 0.1804 0.8969 0.6134 0.057 Uiso calc R 1 H
C8' 0.4086(2) 0.9763(2) 0.63453(12) 0.0359(4) Uani d . 1 C
H8' 0.3615 1.0832 0.5990 0.043 Uiso calc R 1 H
C9' 0.6162(2) 0.9141(2) 0.62086(11) 0.0321(4) Uani d . 1 C
H9' 0.6593 0.8070 0.6567 0.038 Uiso calc R 1 H
C10' 0.6608(2) 0.8745(2) 0.52680(11) 0.0334(4) Uani d . 1 C
C11' 0.7174(3) 1.0357(3) 0.65239(13) 0.0459(5) Uani d . 1 C
H11C 0.8472 0.9853 0.6492 0.055 Uiso calc R 1 H
H11D 0.6876 1.1395 0.6146 0.055 Uiso calc R 1 H
C12' 0.6715(3) 1.0783(3) 0.74404(13) 0.0462(5) Uani d . 1 C
H12C 0.7185 0.9783 0.7833 0.055 Uiso calc R 1 H
H12D 0.7292 1.1640 0.7579 0.055 Uiso calc R 1 H
C13' 0.4671(3) 1.1423(2) 0.75410(12) 0.0389(4) Uani d . 1 C
C14' 0.3770(2) 1.0090(2) 0.72748(12) 0.0360(4) Uani d . 1 C
H14' 0.4376 0.9031 0.7612 0.043 Uiso calc R 1 H
C15' 0.1828(3) 1.0632(3) 0.76148(15) 0.0512(5) Uani d . 1 C
H15C 0.1062 1.1544 0.7242 0.061 Uiso calc R 1 H
H15D 0.1284 0.9693 0.7679 0.061 Uiso calc R 1 H
C16' 0.2137(3) 1.1220(4) 0.84821(16) 0.0588(6) Uani d . 1 C
H16C 0.1192 1.2226 0.8584 0.071 Uiso calc R 1 H
H16D 0.2127 1.0343 0.8937 0.071 Uiso calc R 1 H
C17' 0.3979(3) 1.1592(3) 0.84435(13) 0.0467(5) Uani d . 1 C
C18' 0.3901(4) 1.3184(3) 0.70618(16) 0.0567(6) Uani d . 1 C
H18D 0.2613 1.3547 0.7141 0.085 Uiso calc R 1 H
H18E 0.4145 1.3134 0.6465 0.085 Uiso calc R 1 H
H18F 0.4466 1.3970 0.7280 0.085 Uiso calc R 1 H
C19' 0.6047(3) 1.0377(3) 0.46616(13) 0.0467(5) Uani d . 1 C
H19D 0.6757 1.1124 0.4791 0.070 Uiso calc R 1 H
H19E 0.4783 1.0916 0.4731 0.070 Uiso calc R 1 H
H19F 0.6252 1.0111 0.4083 0.070 Uiso calc R 1 H
C20' 0.9809(3) 0.3020(3) 0.44587(17) 0.0569(6) Uani d . 1 C
C21' 0.9802(5) 0.2635(4) 0.3556(2) 0.0772(8) Uani d . 1 C
H21D 1.0796 0.1674 0.3473 0.116 Uiso calc R 1 H
H21E 0.9926 0.3591 0.3186 0.116 Uiso calc R 1 H
H21F 0.8678 0.2392 0.3427 0.116 Uiso calc R 1 H

loop_
_atom_site_aniso_label
_atom_site_aniso_U_11
_atom_site_aniso_U_22
_atom_site_aniso_U_33
_atom_site_aniso_U_12
_atom_site_aniso_U_13
_atom_site_aniso_U_23
O3 0.0580(9) 0.0456(8) 0.0543(9) -0.0070(7) 0.0020(7) -0.0221(7)
O5 0.0494(8) 0.0495(8) 0.0284(6) -0.0007(6) 0.0074(5) -0.0084(6)
O17 0.0974(14) 0.1032(16) 0.0434(9) -0.0193(12) 0.0227(9) -0.0266(10)
O20 0.0692(11) 0.0711(12) 0.0696(12) 0.0203(9) -0.0072(9) -0.0222(9)
C1 0.0384(10) 0.0549(12) 0.0494(11) -0.0112(9) 0.0015(8) -0.0244(9)
C2 0.0602(13) 0.0445(11) 0.0643(14) -0.0223(10) 0.0170(11) -0.0187(10)
C3 0.0595(12) 0.0342(9) 0.0451(11) -0.0062(9) 0.0042(9) -0.0081(8)
C4 0.0379(9) 0.0386(10) 0.0356(9) 0.0003(8) -0.0019(7) -0.0078(7)
C5 0.0357(9) 0.0357(9) 0.0292(8) -0.0054(7) 0.0024(7) -0.0069(7)
C6 0.0405(9) 0.0445(10) 0.0464(11) -0.0132(8) 0.0106(8) -0.0091(8)
C7 0.0409(10) 0.0451(10) 0.0493(11) -0.0159(8) 0.0045(8) -0.0170(9)
C8 0.0396(9) 0.0326(9) 0.0323(9) -0.0081(7) 0.0023(7) -0.0066(7)
C9 0.0352(9) 0.0341(9) 0.0284(8) -0.0067(7) 0.0002(6) -0.0073(7)
C10 0.0324(8) 0.0367(9) 0.0278(8) -0.0016(7) -0.0011(6) -0.0081(7)
C11 0.0385(9) 0.0485(11) 0.0362(10) -0.0123(8) 0.0055(7) -0.0135(8)
C12 0.0446(10) 0.0558(12) 0.0356(10) -0.0126(9) 0.0102(8) -0.0108(9)
C13 0.0502(11) 0.0437(10) 0.0296(9) -0.0023(9) 0.0053(8) -0.0104(8)
C14 0.0474(11) 0.0381(10) 0.0335(9) -0.0083(8) -0.0002(8) -0.0103(8)
C15 0.0671(14) 0.0527(13) 0.0501(12) -0.0178(11) -0.0058(10) -0.0189(10)
C16 0.0833(17) 0.0574(13) 0.0431(12) -0.0085(12) -0.0070(11) -0.0231(10)
C17 0.0701(15) 0.0514(12) 0.0361(11) -0.0011(11) 0.0048(10) -0.0161(9)
C18 0.0601(13) 0.0475(12) 0.0455(11) 0.0041(10) 0.0022(10) -0.0111(9)
C19 0.0487(11) 0.0559(12) 0.0330(10) 0.0114(9) -0.0011(8) -0.0027(9)
C20 0.0598(13) 0.0379(10) 0.0563(13) -0.0090(9) 0.0095(10) -0.0149(9)
C21 0.0796(17) 0.0698(16) 0.0610(15) -0.0272(14) 0.0139(13) -0.0302(13)
O3' 0.0771(11) 0.0479(9) 0.0421(8) 0.0056(8) 0.0064(7) -0.0108(7)
O5' 0.0487(8) 0.0486(8) 0.0301(6) -0.0127(6) -0.0004(5) -0.0120(6)
O17' 0.0854(12) 0.0804(12) 0.0396(8) -0.0248(10) 0.0026(8) -0.0216(8)
O20' 0.149(3) 0.0907(17) 0.0884(17) 0.0624(18) -0.0211(16) -0.0235(14)
C1' 0.0345(9) 0.0590(12) 0.0345(9) -0.0162(8) 0.0068(7) -0.0129(8)
C2' 0.0366(9) 0.0667(14) 0.0429(11) 0.0027(9) -0.0023(8) -0.0113(10)
C3' 0.0672(14) 0.0460(11) 0.0340(10) -0.0002(10) 0.0045(9) -0.0025(8)
C4' 0.0605(12) 0.0433(11) 0.0382(10) -0.0207(9) 0.0094(9) -0.0070(8)
C5' 0.0362(9) 0.0439(10) 0.0285(9) -0.0142(8) 0.0031(7) -0.0093(7)
C6' 0.0359(9) 0.0652(13) 0.0496(12) -0.0212(9) 0.0016(8) -0.0240(10)
C7' 0.0333(9) 0.0671(14) 0.0496(11) -0.0224(9) 0.0102(8) -0.0238(10)
C8' 0.0295(8) 0.0454(10) 0.0348(9) -0.0113(7) 0.0006(7) -0.0101(8)
C9' 0.0281(8) 0.0408(9) 0.0280(8) -0.0090(7) 0.0011(6) -0.0083(7)
C10' 0.0327(8) 0.0416(10) 0.0286(8) -0.0131(7) 0.0016(7) -0.0072(7)
C11' 0.0384(9) 0.0661(13) 0.0426(11) -0.0243(9) 0.0057(8) -0.0223(10)
C12' 0.0441(10) 0.0624(13) 0.0373(10) -0.0183(9) -0.0002(8) -0.0194(9)
C13' 0.0442(10) 0.0398(10) 0.0334(9) -0.0105(8) 0.0015(8) -0.0092(7)
C14' 0.0332(9) 0.0409(10) 0.0339(9) -0.0084(7) 0.0036(7) -0.0082(7)
C15' 0.0396(10) 0.0665(14) 0.0487(12) -0.0122(10) 0.0117(9) -0.0193(10)
C16' 0.0624(14) 0.0688(15) 0.0466(12) -0.0155(12) 0.0189(10) -0.0207(11)
C17' 0.0607(12) 0.0419(10) 0.0352(10) -0.0073(9) 0.0047(9) -0.0109(8)
C18' 0.0740(15) 0.0450(12) 0.0504(12) -0.0152(11) 0.0039(11) -0.0039(10)
C19' 0.0647(13) 0.0449(11) 0.0330(9) -0.0195(9) 0.0017(8) -0.0023(8)
C20' 0.0519(12) 0.0507(12) 0.0655(15) -0.0051(10) 0.0037(11) -0.0177(11)
C21' 0.0862(19) 0.081(2) 0.0752(18) -0.0288(16) 0.0195(15) -0.0429(16)

loop_
_atom_type_symbol
_atom_type_description
_atom_type_scat_dispersion_real
_atom_type_scat_dispersion_imag
_atom_type_scat_source
C C 0.0181 0.0091 'International Tables Vol C Tables 4.2.6.8 and 6.1.1.4'
O O 0.0492 0.0322 'International Tables Vol C Tables 4.2.6.8 and 6.1.1.4'
H H 0.0000 0.0000 'International Tables Vol C Tables 4.2.6.8 and 6.1.1.4'

loop_
_geom_angle_atom_site_label_1
_geom_angle_atom_site_label_2
_geom_angle_atom_site_label_3
_geom_angle
C20 O3 C3 117.44(18)
C5 O5 H5 113(2)
C2 C1 C10 113.49(17)
C2 C1 H1A 108.9
C10 C1 H1A 108.9
C2 C1 H1B 108.9
C10 C1 H1B 108.9
H1A C1 H1B 107.7
C3 C2 C1 110.68(18)
C3 C2 H2A 109.5
C1 C2 H2A 109.5
C3 C2 H2B 109.5
C1 C2 H2B 109.5
H2A C2 H2B 108.1
O3 C3 C2 104.56(18)
O3 C3 C4 112.66(17)
C2 C3 C4 112.18(17)
O3 C3 H3 109.1
C2 C3 H3 109.1
C4 C3 H3 109.1
C3 C4 C5 115.92(16)
C3 C4 H4A 108.3
C5 C4 H4A 108.3
C3 C4 H4B 108.3
C5 C4 H4B 108.3
H4A C4 H4B 107.4
O5 C5 C4 104.33(14)
O5 C5 C6 108.36(15)
C4 C5 C6 110.36(15)
O5 C5 C10 111.12(14)
C4 C5 C10 111.49(15)
C6 C5 C10 110.95(15)
C7 C6 C5 114.06(16)
C7 C6 H6A 108.7
C5 C6 H6A 108.7
C7 C6 H6B 108.7
C5 C6 H6B 108.7
H6A C6 H6B 107.6
C6 C7 C8 112.24(16)
C6 C7 H7A 109.2
C8 C7 H7A 109.2
C6 C7 H7B 109.2
C8 C7 H7B 109.2
H7A C7 H7B 107.9
C14 C8 C7 111.77(16)
C14 C8 C9 108.31(15)
C7 C8 C9 109.89(15)
C14 C8 H8 108.9
C7 C8 H8 108.9
C9 C8 H8 108.9
C11 C9 C8 113.04(14)
C11 C9 C10 112.77(14)
C8 C9 C10 111.96(14)
C11 C9 H9 106.1
C8 C9 H9 106.1
C10 C9 H9 106.1
C1 C10 C19 107.16(17)
C1 C10 C9 111.89(16)
C19 C10 C9 110.92(15)
C1 C10 C5 107.72(15)
C19 C10 C5 110.13(16)
C9 C10 C5 108.96(14)
C12 C11 C9 113.15(15)
C12 C11 H11A 108.9
C9 C11 H11A 108.9
C12 C11 H11B 108.9
C9 C11 H11B 108.9
H11A C11 H11B 107.8
C13 C12 C11 109.97(16)
C13 C12 H12A 109.7
C11 C12 H12A 109.7
C13 C12 H12B 109.7
C11 C12 H12B 109.7
H12A C12 H12B 108.2
C12 C13 C17 116.70(18)
C12 C13 C14 109.18(16)
C17 C13 C14 100.28(16)
C12 C13 C18 111.39(18)
C17 C13 C18 105.16(17)
C14 C13 C18 113.80(18)
C8 C14 C13 113.18(15)
C8 C14 C15 120.22(18)
C13 C14 C15 104.74(17)
C8 C14 H14 105.9
C13 C14 H14 105.9
C15 C14 H14 105.9
C14 C15 C16 102.4(2)
C14 C15 H15A 111.3
C16 C15 H15A 111.3
C14 C15 H15B 111.3
C16 C15 H15B 111.3
H15A C15 H15B 109.2
C17 C16 C15 106.71(18)
C17 C16 H16A 110.4
C15 C16 H16A 110.4
C17 C16 H16B 110.4
C15 C16 H16B 110.4
H16A C16 H16B 108.6
O17 C17 C16 125.4(2)
O17 C17 C13 126.4(2)
C16 C17 C13 108.20(19)
C13 C18 H18A 109.5
C13 C18 H18B 109.5
H18A C18 H18B 109.5
C13 C18 H18C 109.5
H18A C18 H18C 109.5
H18B C18 H18C 109.5
C10 C19 H19A 109.5
C10 C19 H19B 109.5
H19A C19 H19B 109.5
C10 C19 H19C 109.5
H19A C19 H19C 109.5
H19B C19 H19C 109.5
O20 C20 O3 123.4(2)
O20 C20 C21 125.7(2)
O3 C20 C21 110.9(2)
C20 C21 H21A 109.5
C20 C21 H21B 109.5
H21A C21 H21B 109.5
C20 C21 H21C 109.5
H21A C21 H21C 109.5
H21B C21 H21C 109.5
C20' O3' C3' 118.30(18)
C5' O5' H5' 110(2)
C2' C1' C10' 114.58(17)
C2' C1' H1'1 108.6
C10' C1' H1'1 108.6
C2' C1' H1'2 108.6
C10' C1' H1'2 108.6
H1'1 C1' H1'2 107.6
C3' C2' C1' 112.41(17)
C3' C2' H2'1 109.1
C1' C2' H2'1 109.1
C3' C2' H2'2 109.1
C1' C2' H2'2 109.1
H2'1 C2' H2'2 107.9
O3' C3' C2' 110.43(19)
O3' C3' C4' 105.93(18)
C2' C3' C4' 112.18(18)
O3' C3' H3' 109.4
C2' C3' H3' 109.4
C4' C3' H3' 109.4
C3' C4' C5' 115.56(17)
C3' C4' H4'1 108.4
C5' C4' H4'1 108.4
C3' C4' H4'2 108.4
C5' C4' H4'2 108.4
H4'1 C4' H4'2 107.5
O5' C5' C6' 105.14(15)
O5' C5' C4' 108.56(15)
C6' C5' C4' 110.23(18)
O5' C5' C10' 109.54(14)
C6' C5' C10' 111.76(16)
C4' C5' C10' 111.37(15)
C5' C6' C7' 112.73(16)
C5' C6' H6'1 109.0
C7' C6' H6'1 109.0
C5' C6' H6'2 109.0
C7' C6' H6'2 109.0
H6'1 C6' H6'2 107.8
C6' C7' C8' 111.41(17)
C6' C7' H7'1 109.3
C8' C7' H7'1 109.3
C6' C7' H7'2 109.3
C8' C7' H7'2 109.3
H7'1 C7' H7'2 108.0
C14' C8' C7' 111.67(16)
C14' C8' C9' 108.48(13)
C7' C8' C9' 111.50(15)
C14' C8' H8' 108.4
C7' C8' H8' 108.4
C9' C8' H8' 108.4
C11' C9' C8' 111.67(15)
C11' C9' C10' 113.15(15)
C8' C9' C10' 111.82(13)
C11' C9' H9' 106.6
C8' C9' H9' 106.6
C10' C9' H9' 106.6
C19' C10' C1' 107.33(16)
C19' C10' C9' 110.17(15)
C1' C10' C9' 112.37(14)
C19' C10' C5' 110.28(15)
C1' C10' C5' 107.76(15)
C9' C10' C5' 108.89(14)
C12' C11' C9' 113.57(16)
C12' C11' H11C 108.9
C9' C11' H11C 108.9
C12' C11' H11D 108.9
C9' C11' H11D 108.9
H11C C11' H11D 107.7
C13' C12' C11' 110.69(16)
C13' C12' H12C 109.5
C11' C12' H12C 109.5
C13' C12' H12D 109.5
C11' C12' H12D 109.5
H12C C12' H12D 108.1
C17' C13' C12' 116.91(17)
C17' C13' C14' 100.42(16)
C12' C13' C14' 108.82(16)
C17' C13' C18' 104.89(17)
C12' C13' C18' 111.84(19)
C14' C13' C18' 113.59(17)
C8' C14' C13' 112.65(15)
C8' C14' C15' 120.47(15)
C13' C14' C15' 104.27(16)
C8' C14' H14' 106.2
C13' C14' H14' 106.2
C15' C14' H14' 106.2
C16' C15' C14' 102.33(17)
C16' C15' H15C 111.3
C14' C15' H15C 111.3
C16' C15' H15D 111.3
C14' C15' H15D 111.3
H15C C15' H15D 109.2
C17' C16' C15' 106.32(17)
C17' C16' H16C 110.5
C15' C16' H16C 110.5
C17' C16' H16D 110.5
C15' C16' H16D 110.5
H16C C16' H16D 108.7
O17' C17' C16' 125.7(2)
O17' C17' C13' 126.2(2)
C16' C17' C13' 108.14(17)
C13' C18' H18D 109.5
C13' C18' H18E 109.5
H18D C18' H18E 109.5
C13' C18' H18F 109.5
H18D C18' H18F 109.5
H18E C18' H18F 109.5
C10' C19' H19D 109.5
C10' C19' H19E 109.5
H19D C19' H19E 109.5
C10' C19' H19F 109.5
H19D C19' H19F 109.5
H19E C19' H19F 109.5
O20' C20' O3' 122.2(2)
O20' C20' C21' 125.9(3)
O3' C20' C21' 111.9(2)
C20' C21' H21D 109.5
C20' C21' H21E 109.5
H21D C21' H21E 109.5
C20' C21' H21F 109.5
H21D C21' H21F 109.5
H21E C21' H21F 109.5

loop_
_geom_bond_atom_site_label_1
_geom_bond_atom_site_label_2
_geom_bond_distance
O3 C20 1.334(3)
O3 C3 1.464(2)
O5 C5 1.437(2)
O5 H5 0.90(3)
O17 C17 1.208(3)
O20 C20 1.192(3)
C1 C2 1.516(4)
C1 C10 1.535(3)
C1 H1A 0.9700
C1 H1B 0.9700
C2 C3 1.513(3)
C2 H2A 0.9700
C2 H2B 0.9700
C3 C4 1.518(3)
C3 H3 0.9800
C4 C5 1.529(3)
C4 H4A 0.9700
C4 H4B 0.9700
C5 C6 1.530(3)
C5 C10 1.572(2)
C6 C7 1.526(3)
C6 H6A 0.9700
C6 H6B 0.9700
C7 C8 1.526(3)
C7 H7A 0.9700
C7 H7B 0.9700
C8 C14 1.523(2)
C8 C9 1.548(2)
C8 H8 0.9800
C9 C11 1.546(3)
C9 C10 1.561(2)
C9 H9 0.9800
C10 C19 1.537(3)
C11 C12 1.541(3)
C11 H11A 0.9700
C11 H11B 0.9700
C12 C13 1.515(3)
C12 H12A 0.9700
C12 H12B 0.9700
C13 C17 1.528(3)
C13 C14 1.537(3)
C13 C18 1.551(3)
C14 C15 1.539(3)
C14 H14 0.9800
C15 C16 1.541(4)
C15 H15A 0.9700
C15 H15B 0.9700
C16 C17 1.507(4)
C16 H16A 0.9700
C16 H16B 0.9700
C18 H18A 0.9600
C18 H18B 0.9600
C18 H18C 0.9600
C19 H19A 0.9600
C19 H19B 0.9600
C19 H19C 0.9600
C20 C21 1.498(3)
C21 H21A 0.9600
C21 H21B 0.9600
C21 H21C 0.9600
O3' C20' 1.328(3)
O3' C3' 1.476(3)
O5' C5' 1.452(2)
O5' H5' 0.84(3)
O17' C17' 1.210(3)
O20' C20' 1.178(4)
C1' C2' 1.525(3)
C1' C10' 1.542(3)
C1' H1'1 0.9700
C1' H1'2 0.9700
C2' C3' 1.508(4)
C2' H2'1 0.9700
C2' H2'2 0.9700
C3' C4' 1.514(3)
C3' H3' 0.9800
C4' C5' 1.530(3)
C4' H4'1 0.9700
C4' H4'2 0.9700
C5' C6' 1.523(3)
C5' C10' 1.566(2)
C6' C7' 1.523(3)
C6' H6'1 0.9700
C6' H6'2 0.9700
C7' C8' 1.524(3)
C7' H7'1 0.9700
C7' H7'2 0.9700
C8' C14' 1.521(2)
C8' C9' 1.551(2)
C8' H8' 0.9800
C9' C11' 1.540(3)
C9' C10' 1.564(2)
C9' H9' 0.9800
C10' C19' 1.537(3)
C11' C12' 1.535(3)
C11' H11C 0.9700
C11' H11D 0.9700
C12' C13' 1.522(3)
C12' H12C 0.9700
C12' H12D 0.9700
C13' C17' 1.519(3)
C13' C14' 1.537(3)
C13' C18' 1.539(3)
C14' C15' 1.538(3)
C14' H14' 0.9800
C15' C16' 1.535(3)
C15' H15C 0.9700
C15' H15D 0.9700
C16' C17' 1.518(4)
C16' H16C 0.9700
C16' H16D 0.9700
C18' H18D 0.9600
C18' H18E 0.9600
C18' H18F 0.9600
C19' H19D 0.9600
C19' H19E 0.9600
C19' H19F 0.9600
C20' C21' 1.488(4)
C21' H21D 0.9600
C21' H21E 0.9600
C21' H21F 0.9600

loop_
_geom_hbond_atom_site_label_D
_geom_hbond_atom_site_label_H
_geom_hbond_atom_site_label_A
_geom_hbond_distance_DH
_geom_hbond_distance_HA
_geom_hbond_distance_DA
_geom_hbond_angle_DHA
O5 H5 O5' 0.90(3) 2.11(3) 2.983(2) 165(3)
O5' H5' O3' 0.84(3) 2.07(3) 2.798(2) 144(3)

loop_
_geom_torsion_atom_site_label_1
_geom_torsion_atom_site_label_2
_geom_torsion_atom_site_label_3
_geom_torsion_atom_site_label_4
_geom_torsion
C10 C1 C2 C3 59.5(2)
C20 O3 C3 C2 164.26(18)
C20 O3 C3 C4 -73.7(2)
C1 C2 C3 O3 71.3(2)
C1 C2 C3 C4 -51.1(2)
O3 C3 C4 C5 -69.6(2)
C2 C3 C4 C5 48.1(2)
C3 C4 C5 O5 71.0(2)
C3 C4 C5 C6 -172.77(16)
C3 C4 C5 C10 -49.0(2)
O5 C5 C6 C7 -175.02(15)
C4 C5 C6 C7 71.3(2)
C10 C5 C6 C7 -52.8(2)
C5 C6 C7 C8 53.2(2)
C6 C7 C8 C14 -174.55(16)
C6 C7 C8 C9 -54.3(2)
C14 C8 C9 C11 -50.83(19)
C7 C8 C9 C11 -173.18(16)
C14 C8 C9 C10 -179.52(15)
C7 C8 C9 C10 58.13(19)
C2 C1 C10 C19 -177.57(17)
C2 C1 C10 C9 60.6(2)
C2 C1 C10 C5 -59.1(2)
C11 C9 C10 C1 54.4(2)
C8 C9 C10 C1 -176.81(15)
C11 C9 C10 C19 -65.2(2)
C8 C9 C10 C19 63.6(2)
C11 C9 C10 C5 173.36(15)
C8 C9 C10 C5 -57.81(19)
O5 C5 C10 C1 -63.9(2)
C4 C5 C10 C1 52.0(2)
C6 C5 C10 C1 175.45(15)
O5 C5 C10 C19 52.6(2)
C4 C5 C10 C19 168.55(15)
C6 C5 C10 C19 -68.0(2)
O5 C5 C10 C9 174.50(14)
C4 C5 C10 C9 -69.57(18)
C6 C5 C10 C9 53.9(2)
C8 C9 C11 C12 50.8(2)
C10 C9 C11 C12 179.07(16)
C9 C11 C12 C13 -53.6(2)
C11 C12 C13 C17 170.40(17)
C11 C12 C13 C14 57.7(2)
C11 C12 C13 C18 -68.8(2)
C7 C8 C14 C13 178.60(16)
C9 C8 C14 C13 57.4(2)
C7 C8 C14 C15 -56.7(2)
C9 C8 C14 C15 -177.86(17)
C12 C13 C14 C8 -62.4(2)
C17 C13 C14 C8 174.52(16)
C18 C13 C14 C8 62.8(2)
C12 C13 C14 C15 164.89(17)
C17 C13 C14 C15 41.8(2)
C18 C13 C14 C15 -70.0(2)
C8 C14 C15 C16 -166.22(18)
C13 C14 C15 C16 -37.6(2)
C14 C15 C16 C17 18.1(3)
C15 C16 C17 O17 -171.4(3)
C15 C16 C17 C13 7.8(3)
C12 C13 C17 O17 31.2(3)
C14 C13 C17 O17 148.9(3)
C18 C13 C17 O17 -92.8(3)
C12 C13 C17 C16 -148.0(2)
C14 C13 C17 C16 -30.3(2)
C18 C13 C17 C16 88.0(2)
C3 O3 C20 O20 -2.7(3)
C3 O3 C20 C21 177.53(19)
C10' C1' C2' C3' 54.4(2)
C20' O3' C3' C2' 103.6(2)
C20' O3' C3' C4' -134.7(2)
C1' C2' C3' O3' 69.7(2)
C1' C2' C3' C4' -48.3(2)
O3' C3' C4' C5' -71.4(2)
C2' C3' C4' C5' 49.1(2)
C3' C4' C5' O5' 68.2(2)
C3' C4' C5' C6' -177.09(17)
C3' C4' C5' C10' -52.5(2)
O5' C5' C6' C7' -174.55(17)
C4' C5' C6' C7' 68.6(2)
C10' C5' C6' C7' -55.8(2)
C5' C6' C7' C8' 55.0(3)
C6' C7' C8' C14' -175.97(17)
C6' C7' C8' C9' -54.4(2)
C14' C8' C9' C11' -53.0(2)
C7' C8' C9' C11' -176.38(17)
C14' C8' C9' C10' 179.06(15)
C7' C8' C9' C10' 55.7(2)
C2' C1' C10' C19' -174.44(16)
C2' C1' C10' C9' 64.3(2)
C2' C1' C10' C5' -55.7(2)
C11' C9' C10' C19' -60.9(2)
C8' C9' C10' C19' 66.3(2)
C11' C9' C10' C1' 58.8(2)
C8' C9' C10' C1' -174.10(15)
C11' C9' C10' C5' 178.07(16)
C8' C9' C10' C5' -54.79(19)
O5' C5' C10' C19' 49.8(2)
C6' C5' C10' C19' -66.3(2)
C4' C5' C10' C19' 169.92(16)
O5' C5' C10' C1' -67.06(18)
C6' C5' C10' C1' 176.83(16)
C4' C5' C10' C1' 53.06(19)
O5' C5' C10' C9' 170.80(14)
C6' C5' C10' C9' 54.7(2)
C4' C5' C10' C9' -69.09(19)
C8' C9' C11' C12' 51.6(2)
C10' C9' C11' C12' 178.79(17)
C9' C11' C12' C13' -53.2(3)
C11' C12' C13' C17' 169.07(18)
C11' C12' C13' C14' 56.3(2)
C11' C12' C13' C18' -70.0(2)
C7' C8' C14' C13' -177.21(16)
C9' C8' C14' C13' 59.5(2)
C7' C8' C14' C15' -53.5(2)
C9' C8' C14' C15' -176.76(18)
C17' C13' C14' C8' 174.81(15)
C12' C13' C14' C8' -61.9(2)
C18' C13' C14' C8' 63.4(2)
C17' C13' C14' C15' 42.5(2)
C12' C13' C14' C15' 165.80(17)
C18' C13' C14' C15' -68.9(2)
C8' C14' C15' C16' -166.93(19)
C13' C14' C15' C16' -39.3(2)
C14' C15' C16' C17' 20.2(3)
C15' C16' C17' O17' -172.7(2)
C15' C16' C17' C13' 6.1(3)
C12' C13' C17' O17' 31.7(3)
C14' C13' C17' O17' 149.2(2)
C18' C13' C17' O17' -92.8(3)
C12' C13' C17' C16' -147.17(19)
C14' C13' C17' C16' -29.7(2)
C18' C13' C17' C16' 88.3(2)
C3' O3' C20' O20' -6.7(4)
C3' O3' C20' C21' 172.2(2)
C19 C10 C13 C18 -1.31(18)
C19' C10' C13' C18' 3.06(17)

loop_
_cod_related_entry_id
_cod_related_entry_database
_cod_related_entry_code
1 ChemSpider 24733842
